data_7153394
loop_
_publ_author_name
'Banide, Emilie V.'
'O'Connor, Crystal'
'Fortune, Natasha'
'Ortin, Yannick'
'Milosevic, Sandra'
'M\"uller-Bunz, Helge'
'McGlinchey, Michael J.'

_publ_section_title
;
 Syntheses, X-ray crystal structures and reactivity of fluorenylidene- and
 dibenzosuberenylidene-allenes: convenient precursors to
 dispirotetracenes, di-indenotetracenes and
 2-phenyl-11bH-dibenz[cd,h]azulene.
;
_journal_issue 17
_journal_name_full 'Organic &amp; biomolecular chemistry'
_journal_page_first 3997
_journal_page_last 4010
_journal_paper_doi 10.1039/c004868b
_journal_volume 8
_journal_year 2010
_chemical_formula_moiety 'C23 H16'
_chemical_formula_sum 'C23 H16'
_chemical_formula_weight 292.36
_chemical_name_systematic
;
?
;
_space_group_IT_number 14
_symmetry_cell_setting monoclinic
_symmetry_space_group_name_Hall '-P 2yn'
_symmetry_space_group_name_H-M 'P 1 21/n 1'
_atom_sites_solution_hydrogens difmap
_atom_sites_solution_primary direct
_atom_sites_solution_secondary difmap
_audit_creation_method SHELXL-97
_cell_angle_alpha 90.00
_cell_angle_beta 92.789(3)
_cell_angle_gamma 90.00
_cell_formula_units_Z 4
_cell_length_a 4.6169(7)
_cell_length_b 19.620(3)
_cell_length_c 17.062(2)
_cell_measurement_reflns_used 3973
_cell_measurement_temperature 100(2)
_cell_measurement_theta_max 30.39
_cell_measurement_theta_min 2.39
_cell_volume 1543.7(4)
_computing_cell_refinement 'Bruker SAINT'
_computing_data_collection 'Bruker SMART'
_computing_data_reduction 'Bruker SAINT'
_computing_molecular_graphics 'Bruker SHELXTL'
_computing_publication_material 'Bruker SHELXTL'
_computing_structure_refinement 'SHELXL-97 (Sheldrick, 1997)'
_computing_structure_solution 'SHELXS-97 (Sheldrick, 1990)'
_diffrn_ambient_temperature 100(2)
_diffrn_detector_area_resol_mean 8.366
_diffrn_measured_fraction_theta_full 0.995
_diffrn_measured_fraction_theta_max 0.995
_diffrn_measurement_device_type 'CCD area detector'
_diffrn_measurement_method '\f and \w scans'
_diffrn_radiation_monochromator graphite
_diffrn_radiation_source 'sealed tube'
_diffrn_radiation_type MoK\a
_diffrn_radiation_wavelength 0.71073
_diffrn_reflns_av_R_equivalents 0.0258
_diffrn_reflns_av_sigmaI/netI 0.0239
_diffrn_reflns_limit_h_max 5
_diffrn_reflns_limit_h_min -5
_diffrn_reflns_limit_k_max 24
_diffrn_reflns_limit_k_min -24
_diffrn_reflns_limit_l_max 20
_diffrn_reflns_limit_l_min -21
_diffrn_reflns_number 12287
_diffrn_reflns_theta_full 26.00
_diffrn_reflns_theta_max 26.00
_diffrn_reflns_theta_min 2.08
_exptl_absorpt_coefficient_mu 0.071
_exptl_absorpt_correction_T_max 0.9894
_exptl_absorpt_correction_T_min 0.7220
_exptl_absorpt_correction_type multi-scan
_exptl_absorpt_process_details
;
SADABS v.2.10 (Bruker,2003) was used for absorption correction.
R(int) for selected reflections was 0.062 before and 0.023 after
correction. The Ratio of minimum to maximum transmission is 0.729736.
The \l/2 correction factor is 0.0015.
;
_exptl_crystal_colour colourless
_exptl_crystal_density_diffrn 1.258
_exptl_crystal_density_method 'not measured'
_exptl_crystal_description irregular
_exptl_crystal_F_000 616
_exptl_crystal_size_max 0.50
_exptl_crystal_size_mid 0.20
_exptl_crystal_size_min 0.15
_refine_diff_density_max 0.218
_refine_diff_density_min -0.160
_refine_diff_density_rms 0.034
_refine_ls_extinction_method none
_refine_ls_goodness_of_fit_ref 1.041
_refine_ls_hydrogen_treatment mixed
_refine_ls_matrix_type full
_refine_ls_number_parameters 293
_refine_ls_number_reflns 3032
_refine_ls_number_restraints 0
_refine_ls_restrained_S_all 1.041
_refine_ls_R_factor_all 0.0465
_refine_ls_R_factor_gt 0.0370
_refine_ls_shift/su_max 0.001
_refine_ls_shift/su_mean 0.000
_refine_ls_structure_factor_coef Fsqd
_refine_ls_weighting_details 'calc w=1/[\s^2^(Fo^2^)+(0.0386P)^2^+0.4460P] where P=(Fo^2^+2Fc^2^)/3'
_refine_ls_weighting_scheme calc
_refine_ls_wR_factor_gt 0.0851
_refine_ls_wR_factor_ref 0.0915
_reflns_number_gt 2558
_reflns_number_total 3032
_reflns_threshold_expression I>2\s(I)
_cod_data_source_file c004868b.txt
_cod_data_source_block mjm114(24a)
_cod_original_sg_symbol_H-M 'P 21/n'
_cod_database_code 7153394

loop_
_symmetry_equiv_pos_as_xyz
'x, y, z'
'-x+1/2, y+1/2, -z+1/2'
'-x, -y, -z'
'x-1/2, -y-1/2, z-1/2'

loop_
_atom_site_label
_atom_site_type_symbol
_atom_site_fract_x
_atom_site_fract_y
_atom_site_fract_z
_atom_site_U_iso_or_equiv
_atom_site_adp_type
_atom_site_occupancy
_atom_site_symmetry_multiplicity
_atom_site_calc_flag
_atom_site_refinement_flags
_atom_site_disorder_assembly
_atom_site_disorder_group
C1 C -0.0563(3) 0.18540(7) 1.21121(8) 0.0288(3) Uani 1 1 d . . .
H1 H -0.142(3) 0.1515(7) 1.2458(8) 0.029(4) Uiso 1 1 d . . .
C2 C 0.1462(3) 0.23128(7) 1.24140(8) 0.0308(3) Uani 1 1 d . . .
H2 H 0.209(3) 0.2293(7) 1.2971(9) 0.035(4) Uiso 1 1 d . . .
C3 C 0.2621(3) 0.27940(7) 1.19255(8) 0.0313(3) Uani 1 1 d . . .
H3 H 0.406(3) 0.3119(8) 1.2142(9) 0.036(4) Uiso 1 1 d . . .
C4 C 0.1705(3) 0.28195(6) 1.11403(8) 0.0271(3) Uani 1 1 d . . .
H4 H 0.246(3) 0.3172(7) 1.0791(8) 0.027(4) Uiso 1 1 d . . .
C4A C -0.0337(3) 0.23602(6) 1.08318(7) 0.0231(3) Uani 1 1 d . . .
C5 C -0.1503(3) 0.23938(6) 0.99824(7) 0.0240(3) Uani 1 1 d . . .
H5 H -0.365(3) 0.2350(7) 0.9998(8) 0.027(3) Uiso 1 1 d . . .
C5A C -0.0430(3) 0.17888(6) 0.95223(7) 0.0223(3) Uani 1 1 d . . .
C6 C 0.1548(3) 0.18593(6) 0.89372(7) 0.0234(3) Uani 1 1 d . . .
H6 H 0.228(3) 0.2310(7) 0.8823(8) 0.022(3) Uiso 1 1 d . . .
C7 C 0.2395(3) 0.13035(7) 0.85087(7) 0.0262(3) Uani 1 1 d . . .
H7 H 0.383(3) 0.1369(7) 0.8100(8) 0.031(4) Uiso 1 1 d . . .
C8 C 0.1209(3) 0.06678(7) 0.86467(8) 0.0287(3) Uani 1 1 d . . .
H8 H 0.177(3) 0.0271(7) 0.8342(8) 0.031(4) Uiso 1 1 d . . .
C9 C -0.0749(3) 0.05922(7) 0.92241(8) 0.0279(3) Uani 1 1 d . . .
H9 H -0.157(3) 0.0144(7) 0.9333(8) 0.029(4) Uiso 1 1 d . . .
C9A C -0.1554(3) 0.11430(6) 0.96867(7) 0.0243(3) Uani 1 1 d . . .
C10 C -0.3529(3) 0.10282(7) 1.03195(8) 0.0278(3) Uani 1 1 d . . .
H10 H -0.489(3) 0.0652(7) 1.0225(8) 0.030(4) Uiso 1 1 d . . .
C11 C -0.3489(3) 0.13344(7) 1.10185(8) 0.0278(3) Uani 1 1 d . . .
H11 H -0.482(3) 0.1164(7) 1.1400(8) 0.032(4) Uiso 1 1 d . . .
C11A C -0.1442(3) 0.18562(6) 1.13160(7) 0.0247(3) Uani 1 1 d . . .
C12 C -0.0910(3) 0.30490(6) 0.96060(8) 0.0276(3) Uani 1 1 d . . .
C13 C -0.0390(3) 0.35788(7) 0.92978(8) 0.0299(3) Uani 1 1 d . A .
C14 C 0.0249(3) 0.42338(6) 0.89711(7) 0.0236(3) Uani 1 1 d . . .
C15A C 0.2838(5) 0.45019(13) 0.91405(14) 0.0238(7) Uani 0.504(3) 1 d P A 1
H15A H 0.4258 0.4239 0.9427 0.029 Uiso 0.504(3) 1 calc PR A 1
C16A C 0.3515(6) 0.51547(13) 0.89100(15) 0.0256(7) Uani 0.504(3) 1 d P A 1
H16A H 0.5321 0.5356 0.9067 0.031 Uiso 0.504(3) 1 calc PR A 1
C15B C 0.1529(5) 0.47842(12) 0.94841(14) 0.0216(7) Uani 0.496(3) 1 d P A 2
H15B H 0.2035 0.4702 1.0022 0.026 Uiso 0.496(3) 1 calc PR A 2
C16B C 0.1956(6) 0.54171(13) 0.91528(15) 0.0239(7) Uani 0.496(3) 1 d P A 2
H16B H 0.2710 0.5777 0.9474 0.029 Uiso 0.496(3) 1 calc PR A 2
C17 C 0.1352(3) 0.55315(7) 0.84115(8) 0.0288(3) Uani 1 1 d . . .
H17 H 0.174(3) 0.5995(8) 0.8222(9) 0.037(4) Uiso 1 1 d . . .
C18A C -0.1083(7) 0.52352(15) 0.82035(18) 0.0265(7) Uani 0.504(3) 1 d P A 1
H18A H -0.2442 0.5477 0.7873 0.032 Uiso 0.504(3) 1 calc PR A 1
C19A C -0.1790(7) 0.45842(14) 0.84403(16) 0.0246(6) Uani 0.504(3) 1 d P A 1
H19A H -0.3554 0.4374 0.8261 0.029 Uiso 0.504(3) 1 calc PR A 1
C18B C -0.0019(6) 0.50107(16) 0.79138(17) 0.0250(6) Uani 0.496(3) 1 d P A 2
H18B H -0.0604 0.5104 0.7383 0.030 Uiso 0.496(3) 1 calc PR A 2
C19B C -0.0443(7) 0.43759(14) 0.82369(16) 0.0218(6) Uani 0.496(3) 1 d P A 2
H19B H -0.1274 0.4027 0.7912 0.026 Uiso 0.496(3) 1 calc PR A 2

loop_
_atom_site_aniso_label
_atom_site_aniso_U_11
_atom_site_aniso_U_22
_atom_site_aniso_U_33
_atom_site_aniso_U_23
_atom_site_aniso_U_13
_atom_site_aniso_U_12
C1 0.0267(7) 0.0288(7) 0.0311(7) 0.0051(6) 0.0033(5) 0.0076(5)
C2 0.0297(7) 0.0337(7) 0.0288(7) -0.0037(6) -0.0014(6) 0.0113(6)
C3 0.0286(7) 0.0271(7) 0.0382(8) -0.0087(6) 0.0007(6) 0.0035(6)
C4 0.0264(7) 0.0205(6) 0.0348(7) -0.0023(5) 0.0062(6) 0.0029(5)
C4A 0.0194(6) 0.0211(6) 0.0291(7) 0.0014(5) 0.0039(5) 0.0070(5)
C5 0.0189(6) 0.0224(6) 0.0307(7) 0.0073(5) 0.0022(5) 0.0022(5)
C5A 0.0181(6) 0.0238(6) 0.0242(6) 0.0054(5) -0.0061(5) 0.0007(5)
C6 0.0214(6) 0.0231(6) 0.0251(6) 0.0059(5) -0.0043(5) -0.0013(5)
C7 0.0248(7) 0.0298(7) 0.0235(6) 0.0028(5) -0.0036(5) 0.0006(5)
C8 0.0326(7) 0.0259(7) 0.0267(7) -0.0009(5) -0.0082(5) 0.0017(5)
C9 0.0301(7) 0.0230(7) 0.0296(7) 0.0056(5) -0.0097(5) -0.0051(5)
C9A 0.0208(6) 0.0252(6) 0.0260(6) 0.0073(5) -0.0070(5) -0.0018(5)
C10 0.0229(6) 0.0252(7) 0.0347(7) 0.0094(5) -0.0036(5) -0.0059(5)
C11 0.0226(7) 0.0280(7) 0.0329(7) 0.0117(6) 0.0025(5) -0.0002(5)
C11A 0.0196(6) 0.0244(6) 0.0304(7) 0.0043(5) 0.0027(5) 0.0065(5)
C12 0.0251(7) 0.0248(7) 0.0335(7) 0.0052(5) 0.0057(5) 0.0050(5)
C13 0.0283(7) 0.0256(7) 0.0365(7) 0.0050(6) 0.0094(6) 0.0071(5)
C14 0.0231(6) 0.0212(6) 0.0271(6) 0.0038(5) 0.0074(5) 0.0040(5)
C15A 0.0230(13) 0.0280(13) 0.0205(13) 0.0018(11) 0.0006(10) 0.0053(11)
C16A 0.0208(14) 0.0290(14) 0.0272(13) -0.0014(11) 0.0026(11) -0.0030(11)
C15B 0.0240(13) 0.0240(13) 0.0170(12) -0.0001(10) 0.0016(10) 0.0027(11)
C16B 0.0244(15) 0.0183(12) 0.0294(14) -0.0037(10) 0.0053(11) 0.0008(11)
C17 0.0351(8) 0.0212(6) 0.0311(7) 0.0045(5) 0.0128(6) -0.0005(5)
C18A 0.0280(15) 0.0276(15) 0.0236(14) 0.0086(12) -0.0024(12) 0.0040(12)
C19A 0.0241(15) 0.0261(14) 0.0232(13) -0.0017(11) -0.0021(12) -0.0015(12)
C18B 0.0237(14) 0.0324(15) 0.0190(13) 0.0056(12) 0.0022(11) 0.0055(12)
C19B 0.0193(14) 0.0248(14) 0.0215(13) -0.0029(11) 0.0021(11) 0.0002(11)

loop_
_atom_type_symbol
_atom_type_description
_atom_type_scat_dispersion_real
_atom_type_scat_dispersion_imag
_atom_type_scat_source
C C 0.0033 0.0016 'International Tables Vol C Tables 4.2.6.8 and 6.1.1.4'
H H 0.0000 0.0000 'International Tables Vol C Tables 4.2.6.8 and 6.1.1.4'

loop_
_geom_angle_atom_site_label_1
_geom_angle_atom_site_label_2
_geom_angle_atom_site_label_3
_geom_angle
C2 C1 C11A 121.34(13)
C2 C1 H1 120.1(8)
C11A C1 H1 118.6(8)
C1 C2 C3 119.67(13)
C1 C2 H2 119.8(9)
C3 C2 H2 120.5(9)
C2 C3 C4 119.88(13)
C2 C3 H3 119.4(9)
C4 C3 H3 120.7(9)
C3 C4 C4A 120.82(13)
C3 C4 H4 120.5(8)
C4A C4 H4 118.6(8)
C4 C4A C11A 119.64(12)
C4 C4A C5 122.31(11)
C11A C4A C5 118.02(11)
C12 C5 C5A 112.68(10)
C12 C5 C4A 112.91(11)
C5A C5 C4A 110.43(10)
C12 C5 H5 107.1(8)
C5A C5 H5 107.2(8)
C4A C5 H5 106.1(8)
C6 C5A C9A 119.67(11)
C6 C5A C5 122.31(11)
C9A C5A C5 117.99(11)
C7 C6 C5A 120.94(12)
C7 C6 H6 120.2(8)
C5A C6 H6 118.9(8)
C6 C7 C8 119.75(12)
C6 C7 H7 119.1(8)
C8 C7 H7 121.2(8)
C9 C8 C7 119.78(12)
C9 C8 H8 119.6(8)
C7 C8 H8 120.6(8)
C8 C9 C9A 121.46(12)
C8 C9 H9 120.4(8)
C9A C9 H9 118.1(8)
C9 C9A C5A 118.29(12)
C9 C9A C10 119.29(11)
C5A C9A C10 122.42(12)
C11 C10 C9A 127.41(12)
C11 C10 H10 117.9(8)
C9A C10 H10 114.4(8)
C10 C11 C11A 127.16(12)
C10 C11 H11 117.4(9)
C11A C11 H11 115.1(9)
C1 C11A C4A 118.56(12)
C1 C11A C11 119.05(12)
C4A C11A C11 122.39(11)
C13 C12 C5 179.09(14)
C12 C13 C14 176.71(15)
C19B C14 C13 121.14(16)
C15A C14 C13 118.05(15)
C15A C14 C19A 120.01(17)
C13 C14 C19A 121.87(15)
C19B C14 C15B 118.58(17)
C13 C14 C15B 120.13(14)
C14 C15A C16A 121.4(2)
C14 C15A H15A 119.3
C16A C15A H15A 119.3
C15A C16A C17 118.2(2)
C15A C16A H16A 120.9
C17 C16A H16A 120.9
C16B C15B C14 118.0(2)
C16B C15B H15B 121.0
C14 C15B H15B 121.0
C17 C16B C15B 121.6(2)
C17 C16B H16B 119.2
C15B C16B H16B 119.2
C16B C17 C18B 120.88(18)
C18A C17 C16A 119.00(18)
C18A C17 H17 119.5(9)
C16B C17 H17 116.4(9)
C18B C17 H17 122.6(9)
C16A C17 H17 121.5(9)
C17 C18A C19A 123.1(2)
C17 C18A H18A 118.4
C19A C18A H18A 118.4
C18A C19A C14 117.8(2)
C18A C19A H19A 121.1
C14 C19A H19A 121.1
C19B C18B C17 117.9(2)
C19B C18B H18B 121.1
C17 C18B H18B 121.1
C14 C19B C18B 122.8(2)
C14 C19B H19B 118.6
C18B C19B H19B 118.6

loop_
_geom_bond_atom_site_label_1
_geom_bond_atom_site_label_2
_geom_bond_distance
C1 C2 1.379(2)
C1 C11A 1.3986(18)
C1 H1 0.985(14)
C2 C3 1.384(2)
C2 H2 0.980(15)
C3 C4 1.386(2)
C3 H3 0.981(16)
C4 C4A 1.3891(18)
C4 H4 0.988(14)
C4A C11A 1.4007(17)
C4A C5 1.5226(18)
C5 C12 1.4687(17)
C5 C5A 1.5192(17)
C5 H5 0.999(14)
C5A C6 1.3922(17)
C5A C9A 1.4027(17)
C6 C7 1.3801(18)
C6 H6 0.970(14)
C7 C8 1.3869(18)
C7 H7 0.991(14)
C8 C9 1.377(2)
C8 H8 0.979(15)
C9 C9A 1.3992(18)
C9 H9 0.979(14)
C9A C10 1.4642(18)
C10 C11 1.3347(19)
C10 H10 0.979(15)
C11 C11A 1.4670(18)
C11 H11 0.975(15)
C12 C13 1.1946(18)
C13 C14 1.4370(18)
C14 C19B 1.308(3)
C14 C15A 1.325(3)
C14 C19A 1.448(3)
C14 C15B 1.494(3)
C15A C16A 1.380(4)
C15A H15A 0.9500
C16A C17 1.478(3)
C16A H16A 0.9500
C15B C16B 1.382(3)
C15B H15B 0.9500
C16B C17 1.301(3)
C16B H16B 0.9500
C17 C18A 1.299(3)
C17 C18B 1.454(3)
C17 H17 0.985(15)
C18A C19A 1.383(4)
C18A H18A 0.9500
C19A H19A 0.9500
C18B C19B 1.380(4)
C18B H18B 0.9500
C19B H19B 0.9500

loop_
_geom_torsion_atom_site_label_1
_geom_torsion_atom_site_label_2
_geom_torsion_atom_site_label_3
_geom_torsion_atom_site_label_4
_geom_torsion
C11A C1 C2 C3 1.1(2)
C1 C2 C3 C4 1.10(19)
C2 C3 C4 C4A -0.99(19)
C3 C4 C4A C11A -1.29(18)
C3 C4 C4A C5 176.98(11)
C4 C4A C5 C12 -16.15(16)
C11A C4A C5 C12 162.15(11)
C4 C4A C5 C5A 111.01(13)
C11A C4A C5 C5A -70.69(14)
C12 C5 C5A C6 16.10(16)
C4A C5 C5A C6 -111.19(12)
C12 C5 C5A C9A -162.22(11)
C4A C5 C5A C9A 70.50(14)
C9A C5A C6 C7 0.83(17)
C5 C5A C6 C7 -177.46(11)
C5A C6 C7 C8 1.67(18)
C6 C7 C8 C9 -1.66(18)
C7 C8 C9 C9A -0.86(19)
C8 C9 C9A C5A 3.31(18)
C8 C9 C9A C10 -176.86(11)
C6 C5A C9A C9 -3.25(17)
C5 C5A C9A C9 175.11(11)
C6 C5A C9A C10 176.92(11)
C5 C5A C9A C10 -4.71(17)
C9 C9A C10 C11 144.23(14)
C5A C9A C10 C11 -35.9(2)
C9A C10 C11 C11A -0.3(2)
C2 C1 C11A C4A -3.34(18)
C2 C1 C11A C11 176.86(12)
C4 C4A C11A C1 3.39(17)
C5 C4A C11A C1 -174.95(11)
C4 C4A C11A C11 -176.82(11)
C5 C4A C11A C11 4.84(17)
C10 C11 C11A C1 -144.02(14)
C10 C11 C11A C4A 36.2(2)
C19B C14 C15A C16A 44.7(3)
C13 C14 C15A C16A -173.9(2)
C19A C14 C15A C16A 9.1(3)
C15B C14 C15A C16A -68.9(3)
C14 C15A C16A C17 -4.8(4)
C19B C14 C15B C16B -0.8(3)
C15A C14 C15B C16B 83.8(3)
C13 C14 C15B C16B -176.48(19)
C19A C14 C15B C16B -35.2(3)
C14 C15B C16B C17 -2.0(4)
C15B C16B C17 C18A 41.5(3)
C15B C16B C17 C18B 5.0(4)
C15B C16B C17 C16A -70.8(3)
C15A C16A C17 C18A -0.6(3)
C15A C16A C17 C16B 86.0(3)
C15A C16A C17 C18B -34.9(3)
C16B C17 C18A C19A -42.7(4)
C18B C17 C18A C19A 74.0(4)
C16A C17 C18A C19A 1.4(4)
C17 C18A C19A C14 2.6(5)
C19B C14 C19A C18A -85.0(4)
C15A C14 C19A C18A -8.0(4)
C13 C14 C19A C18A 175.1(2)
C15B C14 C19A C18A 34.6(3)
C18A C17 C18B C19B -84.4(4)
C16B C17 C18B C19B -5.1(4)
C16A C17 C18B C19B 36.1(3)
C15A C14 C19B C18B -43.8(4)
C13 C14 C19B C18B 176.1(2)
C19A C14 C19B C18B 74.0(4)
C15B C14 C19B C18B 0.6(4)
C17 C18B C19B C14 2.2(4)
